data_2010368
loop_
_publ_author_name
'Knoeppel, D.W.'
'Chung, J.-H.'
'Shore, S.G.'

_publ_section_title
;
 (\m-H)(\m-OH)Os~3~(CO)~10~
;
_journal_issue 1
_journal_name_full 'Acta Crystallographica Section C'
_journal_page_first 42
_journal_page_last 45
_journal_paper_doi 10.1107/S0108270194006128
_journal_volume 51
_journal_year 1995
_chemical_formula_moiety '[Os3 H (OH) (CO)10 ]'
_chemical_formula_sum 'C10 H2 O11 Os3'
_chemical_formula_weight 868.7
_space_group_IT_number 14
_space_group_name_Hall '-P 2yn'
_space_group_name_H-M_alt 'P 1 21/n 1'
_symmetry_cell_setting monoclinic
_symmetry_space_group_name_Hall '-P 2yn'
_symmetry_space_group_name_H-M 'P 1 21/n 1'
_atom_type_scat_source ' IntTabIV for non-H atoms'
_cell_angle_alpha 90.
_cell_angle_beta 107.140(10)
_cell_angle_gamma 90.
_cell_formula_units_Z 4
_cell_length_a 7.3470(10)
_cell_length_b 24.849(6)
_cell_length_c 9.0010(10)
_cell_measurement_reflns_used 25
_cell_measurement_temperature 213
_cell_measurement_theta_max 15
_cell_measurement_theta_min 12
_cell_volume 1570.3(5)
_diffrn_measurement_device 'Enraf-Nonius CAD-4'
_diffrn_measurement_method \w-2\q
_diffrn_radiation_type MoK\a
_diffrn_radiation_wavelength 0.71073
_diffrn_reflns_av_R_equivalents 0.034
_diffrn_reflns_limit_h_max 8
_diffrn_reflns_limit_h_min 0
_diffrn_reflns_limit_k_max 29
_diffrn_reflns_limit_k_min -29
_diffrn_reflns_limit_l_max 10
_diffrn_reflns_limit_l_min -10
_diffrn_reflns_number 5606
_diffrn_reflns_theta_max 25
_diffrn_standards_decay_% -2.2
_diffrn_standards_interval_time 180
_diffrn_standards_number 4
_exptl_absorpt_coefficient_mu 24.3
_exptl_absorpt_correction_T_max 0.998
_exptl_absorpt_correction_T_min 0.633
_exptl_absorpt_correction_type \y-scans
_exptl_crystal_colour orange
_exptl_crystal_density_diffrn 3.674
_exptl_crystal_description cube
_exptl_crystal_size_max 0.25
_exptl_crystal_size_mid 0.23
_exptl_crystal_size_min 0.21
_refine_diff_density_max 1.726
_refine_diff_density_min -2.461
_refine_ls_goodness_of_fit_obs 0.947
_refine_ls_hydrogen_treatment 'H atoms not located'
_refine_ls_number_parameters 218
_refine_ls_number_reflns 2165
_refine_ls_R_factor_obs 0.026
_refine_ls_shift/esd_max 0.02
_refine_ls_structure_factor_coef F
_refine_ls_weighting_details 'w = [\s(I)^2^+0.03(I)^2^]^-1/2^'
_refine_ls_weighting_scheme calc
_refine_ls_wR_factor_obs 0.031
_reflns_number_observed 2165
_reflns_number_total 2714
_reflns_observed_criterion I>=3\s(I)
_cod_data_source_file gr1012.cif
_cod_data_source_block gr1012_structure_1_of_1
_cod_depositor_comments
;
The following automatic conversions were performed:

'_refine_ls_weighting_scheme' value '[\s(I)^2^+0.03(I)^2^]^-1/2^' was
changed to 'calc'. New tag '_refine_ls_weighting_details' was
created. The value of the new tag was set to 'w =
[\s(I)^2^+0.03(I)^2^]^-1/2^'.

Automatic conversion script
Id: cif_fix_values 3143 2015-03-26 13:38:13Z robertas 
;
_cod_original_cell_volume 1570.5
_cod_original_sg_symbol_H-M 'P 21/n'
_cod_database_code 2010368

loop_
_space_group_symop_id
_space_group_symop_operation_xyz
1 x,y,z
2 -x+1/2,y+1/2,-z+1/2
3 -x,-y,-z
4 x+1/2,-y+1/2,z+1/2

loop_
_atom_site_label
_atom_site_fract_x
_atom_site_fract_y
_atom_site_fract_z
Os1 .18135(4) .345160(10) .10752(4)
Os2 .37618(4) .38640(2) -.09610(4)
Os3 .50486(4) .411060(10) .22203(4)
O .3730(8) .4605(3) .0257(7)
O11 -.0526(9) .4481(3) .0240(10)
O12 .1220(10) .3314(4) .4289(8)
O13 -.1600(10) .2798(4) -.0820(10)
O14 .4700(10) .2517(3) .1446(9)
O21 .0001(9) .4024(3) -.3472(8)
O22 .4040(10) .2747(3) -.2219(9)
O23 .6320(10) .4283(9) -.2823(9)
O31 .3090(10) .4620(3) .4417(8)
O32 .6690(10) .3259(3) .4611(9)
O33 .8719(9) .4773(3) .3306(9)
C11 .0360(10) .4110(4) .0600(10)
C12 .1380(10) .3362(4) .3070(10)
C13 -.0320(10) .3024(4) -.0160(10)
C14 .3650(10) .2868(4) .1320(10)
C21 .1410(10) .3955(4) -.2560(10)
C22 .3930(10) .3165(4) -.1740(10)
C23 .5360(10) .4153(4) -.2110(10)
C31 .3860(10) .4423(4) .3600(10)
C32 .6110(10) .3570(5) .3700(10)
C33 .7360(10) .4542(4) .2820(10)

loop_
_geom_angle_atom_site_label_1
_geom_angle_atom_site_label_2
_geom_angle_atom_site_label_3
_geom_angle
_geom_angle_publ_flag
Os2 Os1 Os3 59.570(10) yes
Os1 Os2 Os3 60.040(10) yes
Os1 Os3 Os2 60.390(10) yes
Os1 Os2 O 84.0(2) yes
Os1 Os3 O 84.5(2) yes
Os3 Os2 O 48.9(2) yes
Os2 Os3 O 49.2(2) yes
Os2 O Os3 81.9(2) yes
O Os2 C21 98.0(4) yes
O Os2 C22 171.6(3) yes
O Os2 C23 93.2(4) yes
O Os3 C31 97.1(4) yes
O Os3 C32 169.7(4) yes
O Os3 C33 93.3(4) yes
Os1 C11 O11 176.0(10) yes
Os1 C12 O12 176.0(10) yes
Os1 C13 O13 175.0(10) yes
Os1 C14 O14 178.8(9) yes
Os2 C21 O21 177.0(10) yes
Os2 C22 O22 179.0(10) yes
Os2 C23 O23 175.0(10) yes
Os3 C31 O31 178.2(8) yes
Os3 C32 O32 177.0(10) yes
Os3 C33 O33 173.1(9) yes
Os2 Os1 C11 84.3(3) yes
Os2 Os1 C12 154.2(3) yes
Os2 Os1 C13 107.5(3) yes
Os2 Os1 C14 82.9(3) yes
Os3 Os1 C11 86.6(3) yes
Os3 Os1 C12 94.6(3) yes
Os3 Os1 C13 167.1(3) yes
Os3 Os1 C14 84.9(3) yes
Os1 Os2 C21 90.7(3) yes
Os1 Os2 C22 90.5(3) yes
Os1 Os2 C23 172.7(3) yes
Os3 Os2 C21 134.5(3) yes
Os3 Os2 C22 122.7(3) yes
Os3 Os2 C23 113.1(3) yes
Os1 Os3 C31 88.6(3) yes
Os1 Os3 C32 88.4(3) yes
Os1 Os3 C33 173.8(3) yes
Os2 Os3 C31 132.9(3) yes
Os2 Os3 C32 120.6(3) yes
Os2 Os3 C33 113.9(3) yes

loop_
_geom_bond_atom_site_label_1
_geom_bond_atom_site_label_2
_geom_bond_distance
_geom_bond_publ_flag
Os1 Os2 2.8295(5) yes
Os1 Os3 2.8196(5) yes
Os2 Os3 2.8061(5) yes
Os2 O 2.146(7) yes
Os3 O 2.136(7) yes
Os1 C11 1.930(10) yes
Os1 C12 1.920(10) yes
Os1 C13 1.949(9) yes
Os1 C14 1.950(10) yes
Os2 C21 1.906(9) yes
Os2 C22 1.890(10) yes
Os2 C23 1.920(10) yes
Os3 C31 1.880(10) yes
Os3 C32 1.890(10) yes
Os3 C33 1.950(10) yes
C11 O11 1.120(10) yes
C12 O12 1.150(10) yes
C13 O13 1.100(10) yes
C14 O14 1.150(10) yes
C21 O21 1.130(10) yes
C22 O22 1.130(10) yes
C23 O23 1.130(10) yes
C31 O31 1.160(10) yes
C32 O32 1.120(10) yes
C33 O33 1.120(10) yes
